data_7709089
loop_
_publ_author_name
'Yang, Qianqian'
'Meng, Yin-Shan'
'Liu, Tao'
'Tang, Jinkui'

_publ_section_title
;
 Thermal and photoinduced spin-crossover of mononuclear FeII complexes
 based on bppCHO ligand
;
_journal_name_full 'Dalton Transactions'
_journal_paper_doi 10.1039/D1DT03664E
_journal_year 2022
_chemical_formula_moiety 'C24 H18 Fe N10 O2, 2(Cl O4)'
_chemical_formula_sum 'C24 H18 Cl2 Fe N10 O10'
_chemical_formula_weight 733.23
_chemical_name_systematic ClO4-380
_space_group_crystal_system monoclinic
_space_group_IT_number 14
_space_group_name_Hall '-P 2ybc'
_space_group_name_H-M_alt 'P 1 21/c 1'
_atom_sites_solution_hydrogens geom
_atom_sites_solution_primary dual
_audit_creation_date 2021-10-14
_audit_creation_method
;
Olex2 1.3
(compiled 2020.11.12 svn.r5f609507 for OlexSys, GUI svn.r6408)
;
_audit_update_record
;
2021-10-20 deposited with the CCDC.	2021-12-14 downloaded from the CCDC.
;
_cell_angle_alpha 90
_cell_angle_beta 92.311(2)
_cell_angle_gamma 90
_cell_formula_units_Z 4
_cell_length_a 18.6559(14)
_cell_length_b 9.0330(7)
_cell_length_c 17.5417(14)
_cell_measurement_reflns_used 3640
_cell_measurement_temperature 380.0
_cell_measurement_theta_max 23.698
_cell_measurement_theta_min 2.185
_cell_volume 2953.7(4)
_computing_cell_refinement 'SAINT V8.40A (Bruker, 2019)'
_computing_data_reduction 'SAINT V8.40A (Bruker, 2019)'
_computing_molecular_graphics 'Olex2 1.3 (Dolomanov et al., 2009)'
_computing_publication_material 'Olex2 1.3 (Dolomanov et al., 2009)'
_computing_structure_refinement 'SHELXL 2018/3 (Sheldrick, 2015)'
_computing_structure_solution 'SHELXT 2018/2 (Sheldrick, 2018)'
_diffrn_ambient_temperature 380.0
_diffrn_measured_fraction_theta_full 0.996
_diffrn_measured_fraction_theta_max 0.996
_diffrn_measurement_device_type 'CCD area detector'
_diffrn_measurement_method 'phi and omega scans'
_diffrn_radiation_monochromator graphite
_diffrn_radiation_type MoK\a
_diffrn_radiation_wavelength 0.71073
_diffrn_reflns_av_R_equivalents 0.1132
_diffrn_reflns_av_unetI/netI 0.0574
_diffrn_reflns_Laue_measured_fraction_full 0.996
_diffrn_reflns_Laue_measured_fraction_max 0.996
_diffrn_reflns_limit_h_max 22
_diffrn_reflns_limit_h_min -22
_diffrn_reflns_limit_k_max 10
_diffrn_reflns_limit_k_min -10
_diffrn_reflns_limit_l_max 20
_diffrn_reflns_limit_l_min -20
_diffrn_reflns_number 37423
_diffrn_reflns_point_group_measured_fraction_full 0.996
_diffrn_reflns_point_group_measured_fraction_max 0.996
_diffrn_reflns_theta_full 25.058
_diffrn_reflns_theta_max 25.058
_diffrn_reflns_theta_min 2.185
_diffrn_source_current 1.4
_diffrn_source_power 0.07
_diffrn_source_voltage 50.0
_exptl_absorpt_coefficient_mu 0.766
_exptl_absorpt_correction_T_max 0.7452
_exptl_absorpt_correction_T_min 0.6794
_exptl_absorpt_correction_type multi-scan
_exptl_absorpt_process_details
;
SADABS-2016/2 (Bruker,2016/2) was used for absorption correction.
wR2(int) was 0.0853 before and 0.0659 after correction.
The Ratio of minimum to maximum transmission is 0.9117.
The \l/2 correction factor is Not present.
;
_exptl_crystal_colour red
_exptl_crystal_colour_primary red
_exptl_crystal_density_diffrn 1.649
_exptl_crystal_description block
_exptl_crystal_F_000 1488
_exptl_crystal_size_max 0.18
_exptl_crystal_size_mid 0.16
_exptl_crystal_size_min 0.15
_refine_diff_density_max 0.696
_refine_diff_density_min -0.561
_refine_diff_density_rms 0.073
_refine_ls_extinction_method none
_refine_ls_goodness_of_fit_ref 1.074
_refine_ls_hydrogen_treatment constr
_refine_ls_matrix_type full
_refine_ls_number_parameters 424
_refine_ls_number_reflns 5210
_refine_ls_number_restraints 0
_refine_ls_restrained_S_all 1.074
_refine_ls_R_factor_all 0.1356
_refine_ls_R_factor_gt 0.0670
_refine_ls_shift/su_max 0.002
_refine_ls_shift/su_mean 0.000
_refine_ls_structure_factor_coef Fsqd
_refine_ls_weighting_details 'w=1/[\s^2^(Fo^2^)+(0.1063P)^2^+4.4154P] where P=(Fo^2^+2Fc^2^)/3'
_refine_ls_weighting_scheme calc
_refine_ls_wR_factor_gt 0.1686
_refine_ls_wR_factor_ref 0.2352
_reflns_Friedel_coverage 0.000
_reflns_number_gt 2966
_reflns_number_total 5210
_reflns_threshold_expression 'I > 2\s(I)'
_cod_data_source_file d1dt03664e2.cif
_cod_data_source_block clo4-380k
_cod_database_code 7709089
_shelx_shelxl_version_number 2018/3
_shelx_space_group_comment
;
The symmetry employed for this shelxl refinement is uniquely defined
by the following loop, which should always be used as a source of
symmetry information in preference to the above space-group names.
They are only intended as comments.
;
_olex2_refinement_description
;
1. Fixed Uiso
 At 1.2 times of:
  All C(H) groups
2.a Aromatic/amide H refined with riding coordinates:
 C8(H8), C10(H10), C14(H14), C16(H16), C20(H20), C22(H22), C3(H3), C13(H13),
 C7(H7), C15(H15), C2(H2), C17(H17), C9(H9), C19(H19), C5(H5), C21(H21),
 C11(H11), C23(H23)
;
_olex2_submission_special_instructions 'No special instructions were received'

loop_
_space_group_symop_operation_xyz
'x, y, z'
'-x, y+1/2, -z+1/2'
'-x, -y, -z'
'x, -y-1/2, z-1/2'

loop_
_atom_site_label
_atom_site_type_symbol
_atom_site_fract_x
_atom_site_fract_y
_atom_site_fract_z
_atom_site_U_iso_or_equiv
_atom_site_adp_type
_atom_site_occupancy
_atom_site_site_symmetry_order
_atom_site_calc_flag
_atom_site_refinement_flags_posn
_atom_site_refinement_flags_adp
_atom_site_refinement_flags_occupancy
_atom_site_disorder_assembly
_atom_site_disorder_group
Fe1 Fe 0.24885(4) 0.56666(9) 0.38292(5) 0.0565(3) Uani 1 1 d . . . . .
Cl2 Cl 0.05385(11) 0.0860(3) 0.37314(14) 0.0950(7) Uani 1 1 d . . . . .
Cl1 Cl 0.44208(11) 0.5964(3) 0.14354(16) 0.1011(7) Uani 1 1 d . . . . .
N1 N 0.1475(2) 0.5675(5) 0.3825(3) 0.0533(11) Uani 1 1 d . . . . .
N4 N 0.2340(3) 0.6619(6) 0.4821(3) 0.0662(14) Uani 1 1 d . . . . .
N6 N 0.1547(3) 0.4543(6) 0.2682(3) 0.0634(13) Uani 1 1 d . . . . .
N8 N 0.3503(2) 0.5760(5) 0.3809(3) 0.0548(12) Uani 1 1 d . . . . .
N10 N 0.2273(3) 0.4687(6) 0.2844(3) 0.0628(13) Uani 1 1 d . . . . .
N5 N 0.2742(3) 0.3732(6) 0.4298(3) 0.0623(13) Uani 1 1 d . . . . .
N3 N 0.1626(3) 0.6897(6) 0.4933(3) 0.0647(13) Uani 1 1 d . . . . .
N7 N 0.3476(3) 0.3474(6) 0.4318(3) 0.0638(13) Uani 1 1 d . . . . .
O1 O -0.1139(3) 0.6059(7) 0.4284(4) 0.110(2) Uani 1 1 d . . . . .
N2 N 0.2601(3) 0.7617(6) 0.3350(3) 0.0655(14) Uani 1 1 d . . . . .
N9 N 0.3308(3) 0.8007(6) 0.3282(3) 0.0671(14) Uani 1 1 d . . . . .
C1 C 0.1093(3) 0.5092(7) 0.3237(4) 0.0601(15) Uani 1 1 d . . . . .
C4 C 0.3905(3) 0.4621(7) 0.4069(4) 0.0605(15) Uani 1 1 d . . . . .
C6 C 0.3820(3) 0.6966(7) 0.3536(4) 0.0635(16) Uani 1 1 d . . . . .
C8 C 0.2459(4) 0.2509(8) 0.4578(4) 0.0759(19) Uani 1 1 d . . . . .
H8 H 0.197140 0.235162 0.463157 0.091 Uiso 1 1 calc R U . . .
C10 C 0.0360(3) 0.5054(8) 0.3209(4) 0.0689(17) Uani 1 1 d . . . . .
H10 H 0.010386 0.460767 0.280501 0.083 Uiso 1 1 calc R U . . .
C12 C 0.1127(3) 0.6327(7) 0.4393(4) 0.0588(15) Uani 1 1 d . . . . .
C14 C 0.2689(4) 0.7183(8) 0.5430(4) 0.079(2) Uani 1 1 d . . . . .
H14 H 0.318468 0.716438 0.551310 0.094 Uiso 1 1 calc R U . . .
C16 C 0.4647(3) 0.4653(8) 0.4067(4) 0.0681(17) Uani 1 1 d . . . . .
H16 H 0.492381 0.386385 0.425169 0.082 Uiso 1 1 calc R U . . .
C18 C 0.0014(3) 0.5709(7) 0.3807(4) 0.0668(17) Uani 1 1 d . . . . .
C20 C 0.4547(3) 0.7096(8) 0.3504(4) 0.0710(18) Uani 1 1 d . . . . .
H20 H 0.475834 0.793960 0.330774 0.085 Uiso 1 1 calc R U . . .
O4 O 0.6149(3) 0.5293(8) 0.4065(5) 0.131(3) Uani 1 1 d . . . . .
C22 C 0.0389(3) 0.6374(7) 0.4412(4) 0.0655(17) Uani 1 1 d . . . . .
H22 H 0.015598 0.682634 0.480929 0.079 Uiso 1 1 calc R U . . .
C24 C 0.4957(3) 0.5915(8) 0.3778(4) 0.0707(18) Uani 1 1 d . . . . .
C3 C -0.0793(4) 0.5656(9) 0.3794(5) 0.087(2) Uani 1 1 d . . . . .
H3 H -0.102935 0.527279 0.336015 0.104 Uiso 1 1 calc R U . . .
C13 C 0.2999(5) 0.1490(8) 0.4782(4) 0.086(2) Uani 1 1 d . . . . .
H13 H 0.293485 0.056007 0.499546 0.103 Uiso 1 1 calc R U . . .
C7 C 0.2210(5) 0.7804(9) 0.5923(5) 0.093(2) Uani 1 1 d . . . . .
H7 H 0.232617 0.825555 0.638800 0.112 Uiso 1 1 calc R U . . .
C15 C 0.3626(4) 0.2107(8) 0.4611(4) 0.0774(19) Uani 1 1 d . . . . .
H15 H 0.407815 0.168198 0.467999 0.093 Uiso 1 1 calc R U . . .
O6 O 0.0433(5) -0.0612(8) 0.3525(6) 0.162(3) Uani 1 1 d . . . . .
C2 C 0.1413(4) 0.3847(8) 0.2005(4) 0.0774(19) Uani 1 1 d . . . . .
H2 H 0.096544 0.363798 0.177677 0.093 Uiso 1 1 calc R U . . .
C17 C 0.1544(4) 0.7633(8) 0.5605(4) 0.079(2) Uani 1 1 d . . . . .
H17 H 0.111579 0.795206 0.580280 0.095 Uiso 1 1 calc R U . . .
C9 C 0.2581(4) 0.4050(8) 0.2255(4) 0.0738(19) Uani 1 1 d . . . . .
H9 H 0.307361 0.397105 0.220237 0.089 Uiso 1 1 calc R U . . .
C19 C 0.2233(4) 0.8757(8) 0.3059(4) 0.080(2) Uani 1 1 d . . . . .
H19 H 0.173494 0.880486 0.302249 0.097 Uiso 1 1 calc R U . . .
C5 C 0.5754(4) 0.6050(11) 0.3738(6) 0.101(3) Uani 1 1 d . . . . .
H5 H 0.593713 0.678840 0.343171 0.121 Uiso 1 1 calc R U . . .
C21 C 0.3358(4) 0.9364(8) 0.2959(5) 0.087(2) Uani 1 1 d . . . . .
H21 H 0.377940 0.986114 0.285421 0.105 Uiso 1 1 calc R U . . .
C11 C 0.2061(4) 0.3517(8) 0.1729(4) 0.082(2) Uani 1 1 d . . . . .
H11 H 0.214439 0.302851 0.127464 0.099 Uiso 1 1 calc R U . . .
O8 O 0.3973(4) 0.7019(9) 0.1731(4) 0.155(3) Uani 1 1 d . . . . .
O10 O 0.1010(4) 0.1450(8) 0.3210(5) 0.150(3) Uani 1 1 d . . . . .
C23 C 0.2683(5) 0.9863(9) 0.2816(5) 0.098(3) Uani 1 1 d . . . . .
H23 H 0.254838 1.076531 0.259935 0.117 Uiso 1 1 calc R U . . .
O5 O 0.5118(4) 0.6151(10) 0.1707(5) 0.168(3) Uani 1 1 d . . . . .
O3 O 0.4445(5) 0.6205(14) 0.0652(5) 0.211(5) Uani 1 1 d . . . . .
O7 O -0.0128(5) 0.1526(12) 0.3582(8) 0.241(6) Uani 1 1 d . . . . .
O2 O 0.4192(6) 0.4637(10) 0.1664(11) 0.328(11) Uani 1 1 d . . . . .
O9 O 0.0780(7) 0.110(2) 0.4417(5) 0.360(13) Uani 1 1 d . . . . .

loop_
_atom_site_aniso_label
_atom_site_aniso_U_11
_atom_site_aniso_U_22
_atom_site_aniso_U_33
_atom_site_aniso_U_23
_atom_site_aniso_U_13
_atom_site_aniso_U_12
Fe1 0.0515(5) 0.0549(6) 0.0638(6) -0.0003(4) 0.0094(4) 0.0030(4)
Cl2 0.0880(13) 0.0953(16) 0.1039(16) -0.0171(12) 0.0316(12) -0.0127(11)
Cl1 0.0788(13) 0.0867(15) 0.139(2) 0.0002(14) 0.0242(13) 0.0113(11)
N1 0.061(3) 0.048(3) 0.051(3) 0.000(2) 0.007(2) 0.002(2)
N4 0.060(3) 0.059(3) 0.080(4) -0.003(3) 0.002(3) 0.004(2)
N6 0.071(3) 0.058(3) 0.061(3) -0.003(3) 0.005(3) 0.001(2)
N8 0.059(3) 0.048(3) 0.058(3) 0.005(2) 0.008(2) 0.002(2)
N10 0.060(3) 0.061(3) 0.069(3) 0.005(3) 0.014(2) 0.003(2)
N5 0.061(3) 0.063(3) 0.063(3) -0.003(3) 0.015(2) -0.006(2)
N3 0.067(3) 0.057(3) 0.071(3) -0.009(3) 0.010(3) 0.004(2)
N7 0.065(3) 0.054(3) 0.073(4) 0.006(3) 0.010(3) 0.004(2)
O1 0.069(3) 0.132(5) 0.130(5) 0.029(4) 0.026(3) 0.017(3)
N2 0.060(3) 0.063(3) 0.073(3) -0.002(3) 0.008(2) 0.007(2)
N9 0.065(3) 0.054(3) 0.084(4) 0.008(3) 0.011(3) 0.000(2)
C1 0.064(4) 0.057(4) 0.061(4) 0.005(3) 0.014(3) 0.003(3)
C4 0.063(4) 0.054(4) 0.065(4) 0.001(3) 0.009(3) 0.005(3)
C6 0.062(4) 0.060(4) 0.069(4) -0.003(3) 0.010(3) 0.002(3)
C8 0.089(5) 0.067(5) 0.072(5) 0.003(4) 0.019(4) -0.011(4)
C10 0.065(4) 0.065(4) 0.076(4) 0.012(4) -0.005(3) -0.007(3)
C12 0.059(4) 0.054(4) 0.063(4) 0.004(3) 0.006(3) -0.001(3)
C14 0.087(5) 0.065(4) 0.083(5) -0.013(4) -0.015(4) -0.001(4)
C16 0.058(4) 0.071(4) 0.075(4) -0.006(4) 0.004(3) 0.009(3)
C18 0.060(4) 0.067(4) 0.074(4) 0.019(4) 0.010(3) 0.003(3)
C20 0.062(4) 0.066(4) 0.087(5) 0.002(4) 0.017(3) -0.012(3)
O4 0.075(4) 0.136(6) 0.180(7) -0.034(5) -0.001(4) 0.013(4)
C22 0.057(4) 0.066(4) 0.075(4) 0.009(3) 0.022(3) 0.008(3)
C24 0.056(4) 0.079(5) 0.078(5) -0.007(4) 0.010(3) 0.001(3)
C3 0.066(4) 0.096(6) 0.099(6) 0.033(5) 0.020(4) 0.012(4)
C13 0.116(6) 0.059(4) 0.083(5) 0.017(4) 0.021(4) -0.003(4)
C7 0.114(6) 0.082(5) 0.083(5) -0.025(4) 0.006(5) 0.002(5)
C15 0.094(5) 0.059(4) 0.079(5) 0.012(4) 0.010(4) 0.010(4)
O6 0.179(7) 0.090(5) 0.214(9) 0.027(5) -0.027(6) -0.019(5)
C2 0.089(5) 0.077(5) 0.066(4) -0.008(4) 0.002(4) -0.007(4)
C17 0.093(5) 0.069(5) 0.077(5) -0.014(4) 0.023(4) 0.002(4)
C9 0.084(5) 0.066(4) 0.073(5) 0.001(4) 0.031(4) 0.004(3)
C19 0.083(5) 0.065(4) 0.094(5) 0.004(4) 0.000(4) 0.016(4)
C5 0.064(5) 0.114(7) 0.123(7) -0.012(6) -0.008(5) 0.015(5)
C21 0.095(6) 0.060(5) 0.107(6) 0.022(4) 0.015(4) -0.009(4)
C11 0.108(6) 0.074(5) 0.066(4) -0.010(4) 0.020(4) -0.006(4)
O8 0.166(6) 0.176(7) 0.122(5) -0.010(5) 0.007(5) 0.103(6)
O10 0.140(5) 0.134(6) 0.181(7) 0.040(5) 0.082(5) 0.013(5)
C23 0.104(6) 0.068(5) 0.122(7) 0.028(5) 0.010(5) 0.013(5)
O5 0.089(5) 0.198(8) 0.216(9) 0.041(7) -0.009(5) 0.004(5)
O3 0.189(9) 0.314(14) 0.132(7) -0.080(8) 0.044(6) -0.004(8)
O7 0.141(7) 0.196(10) 0.393(17) -0.043(11) 0.106(9) 0.044(7)
O2 0.201(10) 0.104(7) 0.69(3) 0.080(11) 0.211(15) -0.003(6)
O9 0.302(14) 0.67(3) 0.105(7) -0.094(12) 0.023(8) -0.295(19)

loop_
_atom_type_symbol
_atom_type_description
_atom_type_scat_dispersion_real
_atom_type_scat_dispersion_imag
_atom_type_scat_source
C C 0.0033 0.0016 'International Tables Vol C Tables 4.2.6.8 and 6.1.1.4'
H H 0.0000 0.0000 'International Tables Vol C Tables 4.2.6.8 and 6.1.1.4'
Cl Cl 0.1484 0.1585 'International Tables Vol C Tables 4.2.6.8 and 6.1.1.4'
Fe Fe 0.3463 0.8444 'International Tables Vol C Tables 4.2.6.8 and 6.1.1.4'
N N 0.0061 0.0033 'International Tables Vol C Tables 4.2.6.8 and 6.1.1.4'
O O 0.0106 0.0060 'International Tables Vol C Tables 4.2.6.8 and 6.1.1.4'

loop_
_geom_angle_atom_site_label_1
_geom_angle_atom_site_label_2
_geom_angle_atom_site_label_3
_geom_angle
_geom_angle_site_symmetry_1
_geom_angle_site_symmetry_3
_geom_angle_publ_flag
N1 Fe1 N4 80.0(2) . . ?
N1 Fe1 N8 176.9(2) . . ?
N1 Fe1 N10 80.2(2) . . ?
N1 Fe1 N5 103.15(19) . . ?
N1 Fe1 N2 96.8(2) . . ?
N4 Fe1 N5 93.4(2) . . ?
N8 Fe1 N4 99.9(2) . . ?
N8 Fe1 N10 99.9(2) . . ?
N8 Fe1 N5 79.9(2) . . ?
N8 Fe1 N2 80.1(2) . . ?
N10 Fe1 N4 160.1(2) . . ?
N10 Fe1 N5 90.3(2) . . ?
N2 Fe1 N4 90.4(2) . . ?
N2 Fe1 N10 92.8(2) . . ?
N2 Fe1 N5 160.0(2) . . ?
O6 Cl2 O10 106.2(5) . . ?
O6 Cl2 O7 104.3(6) . . ?
O7 Cl2 O10 107.0(6) . . ?
O9 Cl2 O6 116.5(10) . . ?
O9 Cl2 O10 110.0(6) . . ?
O9 Cl2 O7 112.2(10) . . ?
O8 Cl1 O3 107.9(6) . . ?
O5 Cl1 O8 111.3(6) . . ?
O5 Cl1 O3 104.7(6) . . ?
O2 Cl1 O8 107.5(7) . . ?
O2 Cl1 O5 108.2(8) . . ?
O2 Cl1 O3 117.3(10) . . ?
C1 N1 Fe1 120.1(4) . . ?
C1 N1 C12 119.1(5) . . ?
C12 N1 Fe1 120.7(4) . . ?
N3 N4 Fe1 112.1(4) . . ?
C14 N4 Fe1 142.7(5) . . ?
C14 N4 N3 105.1(5) . . ?
N10 N6 C1 116.0(5) . . ?
C2 N6 N10 111.7(5) . . ?
C2 N6 C1 132.3(6) . . ?
C4 N8 Fe1 120.2(4) . . ?
C6 N8 Fe1 119.9(4) . . ?
C6 N8 C4 119.8(5) . . ?
N6 N10 Fe1 112.8(4) . . ?
C9 N10 Fe1 142.6(5) . . ?
C9 N10 N6 104.5(5) . . ?
N7 N5 Fe1 112.2(4) . . ?
C8 N5 Fe1 142.8(5) . . ?
C8 N5 N7 104.9(5) . . ?
N4 N3 C12 117.2(5) . . ?
C17 N3 N4 110.7(6) . . ?
C17 N3 C12 131.9(6) . . ?
N5 N7 C4 116.6(5) . . ?
C15 N7 N5 110.5(5) . . ?
C15 N7 C4 132.9(6) . . ?
N9 N2 Fe1 112.7(4) . . ?
C19 N2 Fe1 142.8(5) . . ?
C19 N2 N9 104.5(6) . . ?
N2 N9 C6 116.4(5) . . ?
C21 N9 N2 110.5(6) . . ?
C21 N9 C6 133.1(6) . . ?
N1 C1 N6 110.8(5) . . ?
N1 C1 C10 122.6(6) . . ?
C10 C1 N6 126.6(6) . . ?
N8 C4 N7 110.9(5) . . ?
N8 C4 C16 121.9(6) . . ?
C16 C4 N7 127.2(6) . . ?
N8 C6 N9 110.8(5) . . ?
N8 C6 C20 122.6(6) . . ?
C20 C6 N9 126.5(6) . . ?
N5 C8 H8 124.8 . . ?
N5 C8 C13 110.4(6) . . ?
C13 C8 H8 124.8 . . ?
C1 C10 H10 121.4 . . ?
C1 C10 C18 117.3(6) . . ?
C18 C10 H10 121.4 . . ?
N1 C12 N3 109.6(5) . . ?
N1 C12 C22 122.8(6) . . ?
C22 C12 N3 127.6(6) . . ?
N4 C14 H14 124.8 . . ?
N4 C14 C7 110.4(7) . . ?
C7 C14 H14 124.8 . . ?
C4 C16 H16 121.6 . . ?
C4 C16 C24 116.8(6) . . ?
C24 C16 H16 121.6 . . ?
C10 C18 C3 118.1(7) . . ?
C22 C18 C10 121.9(6) . . ?
C22 C18 C3 120.0(6) . . ?
C6 C20 H20 121.5 . . ?
C6 C20 C24 117.0(6) . . ?
C24 C20 H20 121.5 . . ?
C12 C22 C18 116.3(6) . . ?
C12 C22 H22 121.9 . . ?
C18 C22 H22 121.9 . . ?
C16 C24 C20 121.8(6) . . ?
C16 C24 C5 121.0(7) . . ?
C20 C24 C5 117.1(7) . . ?
O1 C3 C18 124.6(9) . . ?
O1 C3 H3 117.7 . . ?
C18 C3 H3 117.7 . . ?
C8 C13 H13 126.4 . . ?
C15 C13 C8 107.2(6) . . ?
C15 C13 H13 126.4 . . ?
C14 C7 H7 126.2 . . ?
C17 C7 C14 107.5(7) . . ?
C17 C7 H7 126.2 . . ?
N7 C15 H15 126.5 . . ?
C13 C15 N7 107.0(7) . . ?
C13 C15 H15 126.5 . . ?
N6 C2 H2 126.9 . . ?
C11 C2 N6 106.1(7) . . ?
C11 C2 H2 126.9 . . ?
N3 C17 H17 126.9 . . ?
C7 C17 N3 106.2(6) . . ?
C7 C17 H17 126.9 . . ?
N10 C9 H9 124.7 . . ?
N10 C9 C11 110.5(6) . . ?
C11 C9 H9 124.7 . . ?
N2 C19 H19 124.2 . . ?
N2 C19 C23 111.6(7) . . ?
C23 C19 H19 124.2 . . ?
O4 C5 C24 123.3(10) . . ?
O4 C5 H5 118.3 . . ?
C24 C5 H5 118.3 . . ?
N9 C21 H21 126.3 . . ?
C23 C21 N9 107.4(7) . . ?
C23 C21 H21 126.3 . . ?
C2 C11 C9 107.2(6) . . ?
C2 C11 H11 126.4 . . ?
C9 C11 H11 126.4 . . ?
C19 C23 H23 127.0 . . ?
C21 C23 C19 106.0(7) . . ?
C21 C23 H23 127.0 . . ?

loop_
_geom_bond_atom_site_label_1
_geom_bond_atom_site_label_2
_geom_bond_distance
_geom_bond_site_symmetry_2
_geom_bond_publ_flag
Fe1 N1 1.891(5) . ?
Fe1 N4 1.970(6) . ?
Fe1 N8 1.897(5) . ?
Fe1 N10 1.969(5) . ?
Fe1 N5 1.980(5) . ?
Fe1 N2 1.967(6) . ?
Cl2 O6 1.391(8) . ?
Cl2 O10 1.400(6) . ?
Cl2 O7 1.397(10) . ?
Cl2 O9 1.286(9) . ?
Cl1 O8 1.383(6) . ?
Cl1 O5 1.378(7) . ?
Cl1 O3 1.395(10) . ?
Cl1 O2 1.339(9) . ?
N1 C1 1.338(8) . ?
N1 C12 1.346(7) . ?
N4 N3 1.378(6) . ?
N4 C14 1.329(8) . ?
N6 N10 1.378(7) . ?
N6 C1 1.406(7) . ?
N6 C2 1.359(8) . ?
N8 C4 1.343(7) . ?
N8 C6 1.337(8) . ?
N10 C9 1.333(8) . ?
N5 N7 1.387(7) . ?
N5 C8 1.327(8) . ?
N3 C12 1.399(8) . ?
N3 C17 1.366(8) . ?
N7 C4 1.391(8) . ?
N7 C15 1.363(8) . ?
O1 C3 1.155(9) . ?
N2 N9 1.375(6) . ?
N2 C19 1.328(8) . ?
N9 C6 1.400(8) . ?
N9 C21 1.355(8) . ?
C1 C10 1.367(8) . ?
C4 C16 1.384(8) . ?
C6 C20 1.365(8) . ?
C8 H8 0.9300 . ?
C8 C13 1.400(10) . ?
C10 H10 0.9300 . ?
C10 C18 1.387(9) . ?
C12 C22 1.381(8) . ?
C14 H14 0.9300 . ?
C14 C7 1.387(10) . ?
C16 H16 0.9300 . ?
C16 C24 1.384(9) . ?
C18 C22 1.385(9) . ?
C18 C3 1.505(9) . ?
C20 H20 0.9300 . ?
C20 C24 1.388(9) . ?
O4 C5 1.142(10) . ?
C22 H22 0.9300 . ?
C24 C5 1.495(10) . ?
C3 H3 0.9300 . ?
C13 H13 0.9300 . ?
C13 C15 1.340(10) . ?
C7 H7 0.9300 . ?
C7 C17 1.350(10) . ?
C15 H15 0.9300 . ?
C2 H2 0.9300 . ?
C2 C11 1.353(10) . ?
C17 H17 0.9300 . ?
C9 H9 0.9300 . ?
C9 C11 1.398(10) . ?
C19 H19 0.9300 . ?
C19 C23 1.383(11) . ?
C5 H5 0.9300 . ?
C21 H21 0.9300 . ?
C21 C23 1.351(10) . ?
C11 H11 0.9300 . ?
C23 H23 0.9300 . ?

loop_
_geom_torsion_atom_site_label_1
_geom_torsion_atom_site_label_2
_geom_torsion_atom_site_label_3
_geom_torsion_atom_site_label_4
_geom_torsion
_geom_torsion_site_symmetry_1
_geom_torsion_site_symmetry_2
_geom_torsion_site_symmetry_3
_geom_torsion_site_symmetry_4
_geom_torsion_publ_flag
Fe1 N1 C1 N6 -0.4(7) . . . . ?
Fe1 N1 C1 C10 179.2(5) . . . . ?
Fe1 N1 C12 N3 -1.3(7) . . . . ?
Fe1 N1 C12 C22 179.4(5) . . . . ?
Fe1 N4 N3 C12 7.2(6) . . . . ?
Fe1 N4 N3 C17 -176.5(4) . . . . ?
Fe1 N4 C14 C7 175.4(6) . . . . ?
Fe1 N8 C4 N7 0.9(7) . . . . ?
Fe1 N8 C4 C16 -179.6(5) . . . . ?
Fe1 N8 C6 N9 -1.2(7) . . . . ?
Fe1 N8 C6 C20 -179.8(5) . . . . ?
Fe1 N10 C9 C11 178.0(6) . . . . ?
Fe1 N5 N7 C4 4.6(6) . . . . ?
Fe1 N5 N7 C15 -177.2(4) . . . . ?
Fe1 N5 C8 C13 176.0(6) . . . . ?
Fe1 N2 N9 C6 1.8(7) . . . . ?
Fe1 N2 N9 C21 -179.2(5) . . . . ?
Fe1 N2 C19 C23 178.7(6) . . . . ?
N1 C1 C10 C18 2.7(9) . . . . ?
N1 C12 C22 C18 -0.1(9) . . . . ?
N4 Fe1 N1 C1 -179.1(5) . . . . ?
N4 Fe1 N1 C12 4.1(4) . . . . ?
N4 Fe1 N8 C4 92.9(5) . . . . ?
N4 Fe1 N8 C6 -86.9(5) . . . . ?
N4 N3 C12 N1 -4.0(7) . . . . ?
N4 N3 C12 C22 175.2(6) . . . . ?
N4 N3 C17 C7 -0.8(8) . . . . ?
N4 C14 C7 C17 -0.7(9) . . . . ?
N6 N10 C9 C11 0.2(7) . . . . ?
N6 C1 C10 C18 -177.7(6) . . . . ?
N6 C2 C11 C9 -0.6(8) . . . . ?
N8 C4 C16 C24 -0.5(9) . . . . ?
N8 C6 C20 C24 -0.6(10) . . . . ?
N10 Fe1 N1 C1 0.0(4) . . . . ?
N10 Fe1 N1 C12 -176.8(5) . . . . ?
N10 Fe1 N8 C4 -87.2(5) . . . . ?
N10 Fe1 N8 C6 92.9(5) . . . . ?
N10 N6 C1 N1 0.7(7) . . . . ?
N10 N6 C1 C10 -178.9(6) . . . . ?
N10 N6 C2 C11 0.8(8) . . . . ?
N10 C9 C11 C2 0.3(9) . . . . ?
N5 Fe1 N1 C1 -87.9(5) . . . . ?
N5 Fe1 N1 C12 95.3(5) . . . . ?
N5 Fe1 N8 C4 1.2(5) . . . . ?
N5 Fe1 N8 C6 -178.6(5) . . . . ?
N5 N7 C4 N8 -3.6(8) . . . . ?
N5 N7 C4 C16 176.9(6) . . . . ?
N5 N7 C15 C13 -0.3(8) . . . . ?
N5 C8 C13 C15 -0.8(9) . . . . ?
N3 N4 C14 C7 0.2(8) . . . . ?
N3 C12 C22 C18 -179.3(6) . . . . ?
N7 N5 C8 C13 0.6(7) . . . . ?
N7 C4 C16 C24 178.9(6) . . . . ?
N2 Fe1 N1 C1 91.7(5) . . . . ?
N2 Fe1 N1 C12 -85.1(5) . . . . ?
N2 Fe1 N8 C4 -178.4(5) . . . . ?
N2 Fe1 N8 C6 1.7(5) . . . . ?
N2 N9 C6 N8 -0.5(8) . . . . ?
N2 N9 C6 C20 178.0(6) . . . . ?
N2 N9 C21 C23 0.1(9) . . . . ?
N2 C19 C23 C21 0.7(10) . . . . ?
N9 N2 C19 C23 -0.7(8) . . . . ?
N9 C6 C20 C24 -179.0(6) . . . . ?
N9 C21 C23 C19 -0.5(10) . . . . ?
C1 N1 C12 N3 -178.2(5) . . . . ?
C1 N1 C12 C22 2.6(9) . . . . ?
C1 N6 N10 Fe1 -0.7(6) . . . . ?
C1 N6 N10 C9 177.9(5) . . . . ?
C1 N6 C2 C11 -177.4(6) . . . . ?
C1 C10 C18 C22 -0.2(10) . . . . ?
C1 C10 C18 C3 -179.0(6) . . . . ?
C4 N8 C6 N9 179.0(5) . . . . ?
C4 N8 C6 C20 0.4(9) . . . . ?
C4 N7 C15 C13 177.5(7) . . . . ?
C4 C16 C24 C20 0.2(10) . . . . ?
C4 C16 C24 C5 -179.0(7) . . . . ?
C6 N8 C4 N7 -179.3(5) . . . . ?
C6 N8 C4 C16 0.2(9) . . . . ?
C6 N9 C21 C23 178.8(7) . . . . ?
C6 C20 C24 C16 0.3(10) . . . . ?
C6 C20 C24 C5 179.5(7) . . . . ?
C8 N5 N7 C4 -178.4(6) . . . . ?
C8 N5 N7 C15 -0.2(7) . . . . ?
C8 C13 C15 N7 0.6(8) . . . . ?
C10 C18 C22 C12 -1.1(9) . . . . ?
C10 C18 C3 O1 173.8(8) . . . . ?
C12 N1 C1 N6 176.5(5) . . . . ?
C12 N1 C1 C10 -3.9(9) . . . . ?
C12 N3 C17 C7 174.8(7) . . . . ?
C14 N4 N3 C12 -175.9(5) . . . . ?
C14 N4 N3 C17 0.4(7) . . . . ?
C14 C7 C17 N3 0.9(9) . . . . ?
C16 C24 C5 O4 -15.6(13) . . . . ?
C20 C24 C5 O4 165.2(9) . . . . ?
C22 C18 C3 O1 -5.0(11) . . . . ?
C3 C18 C22 C12 177.8(6) . . . . ?
C15 N7 C4 N8 178.7(7) . . . . ?
C15 N7 C4 C16 -0.7(12) . . . . ?
C2 N6 N10 Fe1 -179.2(4) . . . . ?
C2 N6 N10 C9 -0.6(7) . . . . ?
C2 N6 C1 N1 178.8(6) . . . . ?
C2 N6 C1 C10 -0.8(11) . . . . ?
C17 N3 C12 N1 -179.4(6) . . . . ?
C17 N3 C12 C22 -0.1(11) . . . . ?
C19 N2 N9 C6 -178.6(6) . . . . ?
C19 N2 N9 C21 0.4(7) . . . . ?
C21 N9 C6 N8 -179.2(7) . . . . ?
C21 N9 C6 C20 -0.6(12) . . . . ?
